data_2233011
loop_
_publ_author_name
'Zeng, Jing'
'Ng, Seik Weng'

_publ_section_title
;
 <i>rac</i>-<i>N</i>,<i>N</i>'-Dimethyl-<i>N</i>,<i>N</i>'-(1,1'-binaphthyl-2,2'-diyl)diformamide
;
_journal_coeditor_code XU5377
_journal_issue 12
_journal_name_full 'Acta Crystallographica Section E'
_journal_page_first o3227
_journal_paper_doi 10.1107/S160053681104640X
_journal_volume 67
_journal_year 2011
_chemical_formula_iupac 'C24 H20 N2 O2'
_chemical_formula_moiety 'C24 H20 N2 O2'
_chemical_formula_sum 'C24 H20 N2 O2'
_chemical_formula_weight 368.42
_chemical_name_systematic
;
<i>rac</i>-<i>N</i>,<i>N</i>'-Dimethyl-<i>N</i>,<i>N</i>'-(1,1'-binaphthyl-
2,2'-diyl)diformamide
;
_space_group_IT_number 80
_symmetry_cell_setting tetragonal
_symmetry_space_group_name_Hall 'I 4bw'
_symmetry_space_group_name_H-M 'I 41'
_atom_sites_solution_hydrogens geom
_atom_sites_solution_primary direct
_atom_sites_solution_secondary difmap
_audit_creation_method SHELXL-97
_cell_angle_alpha 90.00
_cell_angle_beta 90.00
_cell_angle_gamma 90.00
_cell_formula_units_Z 4
_cell_length_a 11.6548(12)
_cell_length_b 11.6548
_cell_length_c 13.9171(15)
_cell_measurement_reflns_used 2958
_cell_measurement_temperature 113(2)
_cell_measurement_theta_max 27.10
_cell_measurement_theta_min 2.28
_cell_volume 1890.4(3)
_computing_cell_refinement 'CrystalClear (Rigaku/MSC, 2005)'
_computing_data_collection 'CrystalClear (Rigaku/MSC, 2005)'
_computing_data_reduction 'CrystalClear (Rigaku/MSC, 2005)'
_computing_molecular_graphics 'X-SEED (Barbour, 2001)'
_computing_publication_material 'publCIF (Westrip, 2010)'
_computing_structure_refinement 'SHELXL97 (Sheldrick, 2008)'
_computing_structure_solution 'SHELXS97 (Sheldrick, 2008)'
_diffrn_ambient_temperature 113(2)
_diffrn_detector_area_resol_mean 7.31
_diffrn_measured_fraction_theta_full 0.999
_diffrn_measured_fraction_theta_max 0.999
_diffrn_measurement_device_type 'Rigaku Saturn CCD area-detector'
_diffrn_measurement_method '\w and \f scans'
_diffrn_radiation_monochromator confocal
_diffrn_radiation_source 'rotating anode'
_diffrn_radiation_type MoK\a
_diffrn_radiation_wavelength 0.71070
_diffrn_reflns_av_R_equivalents 0.0441
_diffrn_reflns_av_sigmaI/netI 0.0205
_diffrn_reflns_limit_h_max 14
_diffrn_reflns_limit_h_min -14
_diffrn_reflns_limit_k_max 14
_diffrn_reflns_limit_k_min -14
_diffrn_reflns_limit_l_max 17
_diffrn_reflns_limit_l_min -17
_diffrn_reflns_number 11169
_diffrn_reflns_theta_full 27.10
_diffrn_reflns_theta_max 27.10
_diffrn_reflns_theta_min 2.28
_diffrn_standards_decay_% 0
_diffrn_standards_interval_count 0
_diffrn_standards_interval_time 0
_diffrn_standards_number 0
_exptl_absorpt_coefficient_mu 0.083
_exptl_absorpt_correction_T_max 0.9868
_exptl_absorpt_correction_T_min 0.9723
_exptl_absorpt_correction_type multi-scan
_exptl_absorpt_process_details '(CrystalClear; Rigaku/MSC, 2005)'
_exptl_crystal_colour colorless
_exptl_crystal_density_diffrn 1.294
_exptl_crystal_density_method 'not measured'
_exptl_crystal_description prism
_exptl_crystal_F_000 776
_exptl_crystal_size_max 0.34
_exptl_crystal_size_mid 0.20
_exptl_crystal_size_min 0.16
_refine_diff_density_max 0.200
_refine_diff_density_min -0.143
_refine_ls_extinction_coef 0.012(3)
_refine_ls_extinction_expression Fc^*^=kFc[1+0.001xFc^2^\l^3^/sin(2\q)]^-1/4^
_refine_ls_extinction_method 'SHELXL97 (Sheldrick, 2008)'
_refine_ls_goodness_of_fit_ref 1.069
_refine_ls_hydrogen_treatment constr
_refine_ls_matrix_type full
_refine_ls_number_parameters 129
_refine_ls_number_reflns 1091
_refine_ls_number_restraints 1
_refine_ls_restrained_S_all 1.069
_refine_ls_R_factor_all 0.0390
_refine_ls_R_factor_gt 0.0375
_refine_ls_shift/su_max 0.001
_refine_ls_shift/su_mean 0.001
_refine_ls_structure_factor_coef Fsqd
_refine_ls_weighting_details 'calc w=1/[\s^2^(Fo^2^)+(0.0702P)^2^+0.3273P] where P=(Fo^2^+2Fc^2^)/3'
_refine_ls_weighting_scheme calc
_refine_ls_wR_factor_gt 0.0996
_refine_ls_wR_factor_ref 0.1009
_reflns_number_gt 1051
_reflns_number_total 1091
_reflns_threshold_expression I>2\s(I)
_cod_data_source_file xu5377.cif
_cod_data_source_block I
_cod_database_code 2233011
_cod_database_fobs_code 2233011

loop_
_symmetry_equiv_pos_as_xyz
'x, y, z'
'-y, x+1/2, z+1/4'
'-x+1/2, -y+1/2, z+1/2'
'y+1/2, -x, z+3/4'
'x+1/2, y+1/2, z+1/2'
'-y+1/2, x+1, z+3/4'
'-x+1, -y+1, z+1'
'y+1, -x+1/2, z+5/4'

loop_
_atom_site_type_symbol
_atom_site_label
_atom_site_fract_x
_atom_site_fract_y
_atom_site_fract_z
_atom_site_U_iso_or_equiv
_atom_site_adp_type
_atom_site_calc_flag
_atom_site_refinement_flags
_atom_site_occupancy
_atom_site_symmetry_multiplicity
O O1 0.8311(3) -0.0321(2) 0.33342(16) 0.0772(9) Uani d . 1 1
N N1 0.85923(17) 0.00005(15) 0.17381(13) 0.0284(5) Uani d . 1 1
C C1 0.96952(16) 0.05699(16) 0.03106(14) 0.0187(4) Uani d . 1 1
C C2 0.89065(18) 0.08195(17) 0.10211(15) 0.0215(4) Uani d . 1 1
C C3 0.83669(17) 0.19135(17) 0.10642(15) 0.0220(4) Uani d . 1 1
H H3 0.7816 0.2067 0.1551 0.026 Uiso calc R 1 1
C C4 0.86360(17) 0.27432(16) 0.04105(15) 0.0199(4) Uani d . 1 1
H H4 0.8286 0.3477 0.0459 0.024 Uiso calc R 1 1
C C5 0.94283(16) 0.25287(15) -0.03388(14) 0.0176(4) Uani d . 1 1
C C6 0.99650(16) 0.14242(15) -0.03944(14) 0.0172(4) Uani d . 1 1
C C7 1.07543(16) 0.12335(17) -0.11571(15) 0.0204(4) Uani d . 1 1
H H7 1.1138 0.0516 -0.1202 0.024 Uiso calc R 1 1
C C8 1.09713(17) 0.20650(18) -0.18289(15) 0.0229(4) Uani d . 1 1
H H8 1.1490 0.1911 -0.2339 0.028 Uiso calc R 1 1
C C9 1.04310(17) 0.31514(18) -0.17716(16) 0.0241(5) Uani d . 1 1
H H9 1.0591 0.3724 -0.2239 0.029 Uiso calc R 1 1
C C10 0.96813(17) 0.33714(17) -0.10433(16) 0.0222(4) Uani d . 1 1
H H10 0.9322 0.4102 -0.1007 0.027 Uiso calc R 1 1
C C11 0.8095(2) -0.11084(19) 0.1472(2) 0.0391(6) Uani d . 1 1
H H11A 0.8619 -0.1726 0.1663 0.059 Uiso calc R 1 1
H H11B 0.7976 -0.1134 0.0775 0.059 Uiso calc R 1 1
H H11C 0.7358 -0.1208 0.1800 0.059 Uiso calc R 1 1
C C12 0.8630(3) 0.0295(2) 0.26773(19) 0.0475(8) Uani d . 1 1
H H12 0.8926 0.1030 0.2836 0.057 Uiso calc R 1 1

loop_
_atom_site_aniso_label
_atom_site_aniso_U_11
_atom_site_aniso_U_22
_atom_site_aniso_U_33
_atom_site_aniso_U_12
_atom_site_aniso_U_13
_atom_site_aniso_U_23
O1 0.149(3) 0.0543(14) 0.0279(12) 0.0017(15) 0.0288(14) 0.0093(10)
N1 0.0414(11) 0.0224(9) 0.0214(10) -0.0013(8) 0.0095(8) 0.0025(7)
C1 0.0213(9) 0.0166(9) 0.0182(9) -0.0009(7) -0.0013(7) -0.0022(7)
C2 0.0268(10) 0.0200(9) 0.0179(9) -0.0023(8) 0.0009(8) -0.0008(8)
C3 0.0232(10) 0.0226(10) 0.0203(9) -0.0009(7) 0.0022(8) -0.0053(8)
C4 0.0229(9) 0.0173(9) 0.0196(10) 0.0014(7) -0.0029(8) -0.0049(7)
C5 0.0174(9) 0.0166(9) 0.0190(9) -0.0011(7) -0.0042(7) -0.0016(8)
C6 0.0172(9) 0.0163(9) 0.0179(9) -0.0010(7) -0.0035(7) -0.0020(7)
C7 0.0197(9) 0.0195(9) 0.0220(10) 0.0011(7) -0.0021(8) -0.0013(8)
C8 0.0219(9) 0.0255(10) 0.0215(10) -0.0019(8) 0.0035(8) -0.0003(8)
C9 0.0253(10) 0.0211(10) 0.0259(11) -0.0051(8) -0.0012(8) 0.0058(8)
C10 0.0231(10) 0.0188(10) 0.0246(10) -0.0011(7) -0.0052(8) -0.0012(8)
C11 0.0523(15) 0.0288(12) 0.0361(13) -0.0120(10) 0.0130(12) 0.0041(10)
C12 0.084(2) 0.0345(14) 0.0237(12) 0.0020(13) 0.0099(13) 0.0022(10)

loop_
_atom_type_symbol
_atom_type_description
_atom_type_scat_dispersion_real
_atom_type_scat_dispersion_imag
_atom_type_scat_source
C C 0.0033 0.0000 'International Tables Vol C Tables 4.2.6.8 and 6.1.1.4'
H H 0.0000 0.0000 'International Tables Vol C Tables 4.2.6.8 and 6.1.1.4'
N N 0.0061 0.0000 'International Tables Vol C Tables 4.2.6.8 and 6.1.1.4'
O O 0.0106 0.0000 'International Tables Vol C Tables 4.2.6.8 and 6.1.1.4'

loop_
_geom_angle_atom_site_label_1
_geom_angle_atom_site_label_2
_geom_angle_atom_site_label_3
_geom_angle_site_symmetry_3
_geom_angle
C12 N1 C2 . 119.83(19)
C12 N1 C11 . 118.8(2)
C2 N1 C11 . 120.98(19)
C2 C1 C6 . 119.34(16)
C2 C1 C1 7_644 119.98(15)
C6 C1 C1 7_644 120.61(15)
C1 C2 C3 . 120.87(18)
C1 C2 N1 . 122.00(17)
C3 C2 N1 . 117.12(18)
C4 C3 C2 . 120.35(18)
C4 C3 H3 . 119.8
C2 C3 H3 . 119.8
C3 C4 C5 . 121.08(17)
C3 C4 H4 . 119.5
C5 C4 H4 . 119.5
C4 C5 C10 . 121.50(16)
C4 C5 C6 . 118.90(17)
C10 C5 C6 . 119.59(18)
C7 C6 C5 . 117.58(17)
C7 C6 C1 . 122.99(16)
C5 C6 C1 . 119.42(17)
C8 C7 C6 . 121.21(18)
C8 C7 H7 . 119.4
C6 C7 H7 . 119.4
C7 C8 C9 . 120.79(19)
C7 C8 H8 . 119.6
C9 C8 H8 . 119.6
C10 C9 C8 . 119.68(19)
C10 C9 H9 . 120.2
C8 C9 H9 . 120.2
C9 C10 C5 . 121.14(18)
C9 C10 H10 . 119.4
C5 C10 H10 . 119.4
N1 C11 H11A . 109.5
N1 C11 H11B . 109.5
H11A C11 H11B . 109.5
N1 C11 H11C . 109.5
H11A C11 H11C . 109.5
H11B C11 H11C . 109.5
O1 C12 N1 . 124.4(3)
O1 C12 H12 . 117.8
N1 C12 H12 . 117.8

loop_
_geom_bond_atom_site_label_1
_geom_bond_atom_site_label_2
_geom_bond_site_symmetry_2
_geom_bond_distance
O1 C12 . 1.220(4)
N1 C12 . 1.352(3)
N1 C2 . 1.429(3)
N1 C11 . 1.464(3)
C1 C2 . 1.381(3)
C1 C6 . 1.433(3)
C1 C1 7_644 1.507(4)
C2 C3 . 1.423(3)
C3 C4 . 1.364(3)
C3 H3 . 0.9500
C4 C5 . 1.415(3)
C4 H4 . 0.9500
C5 C10 . 1.419(3)
C5 C6 . 1.433(2)
C6 C7 . 1.422(3)
C7 C8 . 1.370(3)
C7 H7 . 0.9500
C8 C9 . 1.416(3)
C8 H8 . 0.9500
C9 C10 . 1.363(3)
C9 H9 . 0.9500
C10 H10 . 0.9500
C11 H11A . 0.9800
C11 H11B . 0.9800
C11 H11C . 0.9800
C12 H12 . 0.9500
